data_1519292
loop_
_publ_author_name
'Light, Mark E.'
'Hursthouse, Michael B.'
'Gale, Phil A.'
'Camiolo, S.'

_publ_section_title
;
 N,N'-bis(4-Nitrophenyl)-3,4-diphenyl-1H-pyrrole-2,5-dicarboxamide
;
_journal_name_full 'Crystal Structure Report Archive'
_journal_page_first 120
_journal_year 2001
_chemical_formula_sum 'C45 H31.5 N7.5 O9'
_chemical_formula_weight 821.28
_space_group_IT_number 60
_symmetry_cell_setting orthorhombic
_symmetry_space_group_name_Hall '-P 2n 2ab'
_symmetry_space_group_name_H-M 'P b c n'
_atom_sites_solution_hydrogens geom
_atom_sites_solution_primary direct
_atom_sites_solution_secondary difmap
_cell_angle_alpha 90.00
_cell_angle_beta 90.00
_cell_angle_gamma 90.00
_cell_formula_units_Z 8
_cell_length_a 32.285(2)
_cell_length_b 11.8982(6)
_cell_length_c 19.8475(11)
_cell_measurement_reflns_used 56739
_cell_measurement_temperature 120(2)
_cell_measurement_theta_max 27.48
_cell_measurement_theta_min 1.00
_cell_volume 7624.1(7)
_computing_cell_refinement 'DENZO (Otwinowski & Minor, 1997) & COLLECT (Hooft, 1998)'
_computing_data_collection 'COLLECT (Hooft, 1998)'
_computing_data_reduction 'DENZO (Otwinowski & Minor, 1997) & COLLECT (Hooft, 1998)'
_computing_structure_refinement 'SHELXL-97 (Sheldrick, 1997)'
_computing_structure_solution 'SHELXS-97 (Sheldrick, 1990)'
_diffrn_ambient_temperature 120(2)
_diffrn_detector_area_resol_mean 9.091
_diffrn_measured_fraction_theta_full 0.883
_diffrn_measured_fraction_theta_max 0.883
_diffrn_measurement_device_type 'Bruker-Nonius KappaCCD'
_diffrn_measurement_method '\F & \w scans'
_diffrn_radiation_monochromator graphite
_diffrn_radiation_source 'Bruker-Nonius FR591 rotating anode'
_diffrn_radiation_type MoK\a
_diffrn_radiation_wavelength 0.71073
_diffrn_reflns_av_R_equivalents 0.4075
_diffrn_reflns_av_sigmaI/netI 0.4909
_diffrn_reflns_limit_h_max 38
_diffrn_reflns_limit_h_min -38
_diffrn_reflns_limit_k_max 13
_diffrn_reflns_limit_k_min -14
_diffrn_reflns_limit_l_max 23
_diffrn_reflns_limit_l_min -19
_diffrn_reflns_number 40433
_diffrn_reflns_theta_full 25.02
_diffrn_reflns_theta_max 25.02
_diffrn_reflns_theta_min 3.22
_exptl_absorpt_coefficient_mu 0.102
_exptl_absorpt_correction_T_max 0.9980
_exptl_absorpt_correction_T_min 0.9939
_exptl_absorpt_correction_type multi-scan
_exptl_absorpt_process_details 'SORTAV (Blessing, 1997)'
_exptl_crystal_colour colourless
_exptl_crystal_density_diffrn 1.431
_exptl_crystal_density_method 'not measured'
_exptl_crystal_description plate
_exptl_crystal_F_000 3408
_exptl_crystal_size_max 0.06
_exptl_crystal_size_mid 0.04
_exptl_crystal_size_min 0.02
_refine_diff_density_max 0.303
_refine_diff_density_min -0.318
_refine_diff_density_rms 0.075
_refine_ls_extinction_method none
_refine_ls_goodness_of_fit_ref 0.958
_refine_ls_hydrogen_treatment constr
_refine_ls_matrix_type full
_refine_ls_number_parameters 555
_refine_ls_number_reflns 5946
_refine_ls_number_restraints 0
_refine_ls_restrained_S_all 0.958
_refine_ls_R_factor_all 0.3726
_refine_ls_R_factor_gt 0.0941
_refine_ls_shift/su_max 0.005
_refine_ls_shift/su_mean 0.001
_refine_ls_structure_factor_coef Fsqd
_refine_ls_weighting_details 'calc w=1/[\s^2^(Fo^2^)+(0.0320P)^2^+0.0000P] where P=(Fo^2^+2Fc^2^)/3'
_refine_ls_weighting_scheme calc
_refine_ls_wR_factor_gt 0.1043
_refine_ls_wR_factor_ref 0.1634
_reflns_number_gt 1689
_reflns_number_total 5946
_reflns_threshold_expression >2sigma(I)
_cod_data_source_file eCrystal-120.cif
_cod_data_source_block 01sot191
_cod_depositor_comments
;
Citation :
Light, Mark E. and Hursthouse, Michael B. and Gale, Phil A. and 
Camiolo, S. (2001) 
University of Southampton, Crystal Structure Report Archive. 
(doi:10.5258/ecrystals/120)

More at:
http://ecrystals.chem.soton.ac.uk/120/

The following automatic conversions were performed:

'_symmetry_cell_setting' value 'Orthorhombic' changed to
'orthorhombic' according to the built-in table from CIF Core
dictionary named 'cif_core.dic' version 2.4.1 from 2010-06-29.

Automatic conversion script
Id: cif_fix_values 3105 2015-03-04 15:46:00Z robertas 
;
_cod_original_cell_volume 7624.2(8)
_cod_original_sg_symbol_H-M Pbcn
_cod_original_formula_sum 'C45 H31.50 N7.50 O9'
_cod_database_code 1519292

loop_
_symmetry_equiv_pos_as_xyz
'x, y, z'
'-x+1/2, -y+1/2, z+1/2'
'-x, y, -z+1/2'
'x+1/2, -y+1/2, -z'
'-x, -y, -z'
'x-1/2, y-1/2, -z-1/2'
'x, -y, z-1/2'
'-x-1/2, y-1/2, z'

loop_
_atom_site_label
_atom_site_type_symbol
_atom_site_fract_x
_atom_site_fract_y
_atom_site_fract_z
_atom_site_U_iso_or_equiv
_atom_site_adp_type
_atom_site_occupancy
_atom_site_symmetry_multiplicity
_atom_site_calc_flag
_atom_site_refinement_flags
_atom_site_disorder_assembly
_atom_site_disorder_group
C37 C 0.5737(3) 0.5426(8) 0.2653(4) 0.025(2) Uani 1 1 d . . .
C38 C 0.5342(3) 0.4799(7) 0.2557(4) 0.026(2) Uani 1 1 d . . .
C39 C 0.5219(2) 0.3670(7) 0.2532(4) 0.022(2) Uani 1 1 d . . .
N6 N 0.7758(2) 0.5711(7) 0.3017(4) 0.040(2) Uani 1 1 d . . .
N7 N 0.6069(2) 0.4757(5) 0.2801(3) 0.0277(19) Uani 1 1 d . . .
H7 H 0.6011 0.4040 0.2856 0.033 Uiso 1 1 calc R . .
N8 N 0.5000 0.5465(7) 0.2500 0.026(3) Uani 1 2 d S . .
H8 H 0.5000 0.6204 0.2500 0.031 Uiso 1 2 calc SR . .
O7 O 0.79986(18) 0.4893(5) 0.3022(3) 0.0522(19) Uani 1 1 d . . .
O8 O 0.78747(17) 0.6688(5) 0.3038(3) 0.0452(18) Uani 1 1 d . . .
O9 O 0.57511(16) 0.6446(5) 0.2621(3) 0.0328(16) Uani 1 1 d . . .
C1 C -0.2008(3) 0.7512(8) 0.4566(4) 0.031(2) Uani 1 1 d . . .
C2 C -0.2072(3) 0.8639(7) 0.4641(4) 0.030(2) Uani 1 1 d . . .
H2 H -0.2340 0.8923 0.4736 0.036 Uiso 1 1 calc R . .
C3 C -0.1738(3) 0.9362(7) 0.4575(4) 0.031(2) Uani 1 1 d . . .
H3 H -0.1775 1.0150 0.4617 0.037 Uiso 1 1 calc R . .
C4 C -0.1346(3) 0.8921(7) 0.4448(4) 0.025(2) Uani 1 1 d . . .
C5 C -0.1282(3) 0.7778(7) 0.4363(4) 0.032(2) Uani 1 1 d . . .
H5 H -0.1013 0.7489 0.4270 0.038 Uiso 1 1 calc R . .
C6 C -0.1620(3) 0.7072(7) 0.4416(4) 0.040(3) Uani 1 1 d . . .
H6 H -0.1587 0.6286 0.4351 0.048 Uiso 1 1 calc R . .
C7 C -0.0605(3) 0.9473(8) 0.4317(4) 0.030(3) Uani 1 1 d . . .
C8 C -0.0324(3) 1.0450(7) 0.4261(4) 0.028(2) Uani 1 1 d . . .
C9 C -0.0351(3) 1.1609(7) 0.4287(4) 0.023(2) Uani 1 1 d . . .
C10 C 0.0052(3) 1.2026(6) 0.4157(3) 0.020(2) Uani 1 1 d . . .
C11 C 0.0309(3) 1.1115(7) 0.4069(4) 0.021(2) Uani 1 1 d . . .
C12 C 0.0756(3) 1.0903(8) 0.3931(4) 0.021(2) Uani 1 1 d . . .
C13 C 0.1429(3) 1.1908(9) 0.3786(4) 0.033(3) Uani 1 1 d . . .
C14 C 0.1682(3) 1.0977(7) 0.3752(4) 0.032(2) Uani 1 1 d . . .
H14 H 0.1566 1.0245 0.3780 0.038 Uiso 1 1 calc R . .
C15 C 0.2102(3) 1.1107(8) 0.3678(4) 0.037(3) Uani 1 1 d . . .
H15 H 0.2278 1.0468 0.3642 0.044 Uiso 1 1 calc R . .
C16 C 0.2265(3) 1.2170(9) 0.3657(4) 0.035(3) Uani 1 1 d . . .
C17 C 0.2017(3) 1.3124(7) 0.3674(4) 0.037(3) Uani 1 1 d . . .
H17 H 0.2135 1.3853 0.3637 0.045 Uiso 1 1 calc R . .
C18 C 0.1599(3) 1.2989(7) 0.3745(4) 0.033(2) Uani 1 1 d . . .
H18 H 0.1423 1.3629 0.3767 0.039 Uiso 1 1 calc R . .
C19 C 0.0189(2) 1.3227(7) 0.4145(4) 0.023(2) Uani 1 1 d . . .
C20 C 0.0351(2) 1.3719(7) 0.4722(4) 0.034(2) Uani 1 1 d . . .
H20 H 0.0360 1.3307 0.5131 0.041 Uiso 1 1 calc R . .
C21 C 0.0499(2) 1.4805(7) 0.4702(5) 0.041(3) Uani 1 1 d . . .
H21 H 0.0610 1.5140 0.5097 0.049 Uiso 1 1 calc R . .
C22 C 0.0486(2) 1.5402(7) 0.4108(5) 0.040(3) Uani 1 1 d . . .
H22 H 0.0590 1.6148 0.4093 0.049 Uiso 1 1 calc R . .
C23 C 0.0323(2) 1.4924(7) 0.3538(4) 0.032(2) Uani 1 1 d . . .
H23 H 0.0312 1.5343 0.3131 0.039 Uiso 1 1 calc R . .
C24 C 0.0175(2) 1.3823(6) 0.3555(4) 0.027(2) Uani 1 1 d . . .
H24 H 0.0064 1.3489 0.3159 0.033 Uiso 1 1 calc R . .
C25 C -0.0728(2) 1.2283(7) 0.4421(5) 0.024(2) Uani 1 1 d . . .
C26 C -0.0885(3) 1.3036(7) 0.3941(4) 0.032(2) Uani 1 1 d . . .
H26 H -0.0745 1.3140 0.3525 0.039 Uiso 1 1 calc R . .
C27 C -0.1245(3) 1.3629(7) 0.4075(4) 0.035(2) Uani 1 1 d . . .
H27 H -0.1347 1.4139 0.3746 0.042 Uiso 1 1 calc R . .
C28 C -0.1457(3) 1.3503(7) 0.4669(5) 0.038(3) Uani 1 1 d . . .
H28 H -0.1702 1.3922 0.4752 0.045 Uiso 1 1 calc R . .
C29 C -0.1307(3) 1.2751(7) 0.5147(4) 0.038(3) Uani 1 1 d . . .
H29 H -0.1450 1.2645 0.5562 0.046 Uiso 1 1 calc R . .
C30 C -0.0943(3) 1.2150(6) 0.5008(4) 0.029(2) Uani 1 1 d . . .
H30 H -0.0842 1.1634 0.5334 0.035 Uiso 1 1 calc R . .
C31 C 0.6772(3) 0.4165(7) 0.2829(4) 0.032(3) Uani 1 1 d . . .
H31 H 0.6678 0.3419 0.2755 0.039 Uiso 1 1 calc R . .
C32 C 0.7186(3) 0.4379(7) 0.2885(4) 0.030(3) Uani 1 1 d . . .
H32 H 0.7383 0.3787 0.2850 0.037 Uiso 1 1 calc R . .
C33 C 0.7313(3) 0.5469(8) 0.2992(4) 0.028(2) Uani 1 1 d . . .
C34 C 0.7036(3) 0.6355(7) 0.3069(4) 0.030(2) Uani 1 1 d . . .
H34 H 0.7130 0.7095 0.3161 0.036 Uiso 1 1 calc R . .
C35 C 0.6620(2) 0.6125(7) 0.3007(3) 0.027(2) Uani 1 1 d . . .
H35 H 0.6422 0.6712 0.3052 0.032 Uiso 1 1 calc R . .
C36 C 0.6488(3) 0.5032(8) 0.2879(4) 0.026(2) Uani 1 1 d . . .
C40 C 0.5489(2) 0.2683(7) 0.2577(4) 0.023(2) Uani 1 1 d . . .
C41 C 0.5814(3) 0.2534(7) 0.2124(4) 0.030(2) Uani 1 1 d . . .
H41 H 0.5847 0.3051 0.1764 0.036 Uiso 1 1 calc R . .
C42 C 0.6088(3) 0.1647(8) 0.2189(4) 0.039(3) Uani 1 1 d . . .
H42 H 0.6313 0.1571 0.1884 0.047 Uiso 1 1 calc R . .
C43 C 0.6032(3) 0.0861(7) 0.2709(5) 0.037(3) Uani 1 1 d . . .
H43 H 0.6220 0.0254 0.2765 0.045 Uiso 1 1 calc R . .
C44 C 0.5700(3) 0.0989(7) 0.3134(4) 0.030(2) Uani 1 1 d . . .
H44 H 0.5654 0.0441 0.3474 0.037 Uiso 1 1 calc R . .
C45 C 0.5432(2) 0.1882(7) 0.3084(4) 0.032(2) Uani 1 1 d . . .
H45 H 0.5209 0.1954 0.3393 0.038 Uiso 1 1 calc R . .
N1 N -0.2355(2) 0.6725(7) 0.4648(3) 0.039(2) Uani 1 1 d . . .
N2 N -0.1015(2) 0.9698(5) 0.4414(3) 0.030(2) Uani 1 1 d . . .
H2A H -0.1081 1.0411 0.4461 0.036 Uiso 1 1 calc R . .
N3 N 0.0074(2) 1.0171(5) 0.4130(3) 0.0236(18) Uani 1 1 d . . .
H3A H 0.0167 0.9479 0.4089 0.028 Uiso 1 1 calc R . .
N4 N 0.1001(2) 1.1851(5) 0.3898(3) 0.0283(19) Uani 1 1 d . . .
H4 H 0.0873 1.2498 0.3954 0.034 Uiso 1 1 calc R . .
N5 N 0.2719(3) 1.2299(7) 0.3615(3) 0.038(2) Uani 1 1 d . . .
O1 O -0.26994(18) 0.7128(5) 0.4772(3) 0.0515(19) Uani 1 1 d . . .
O2 O -0.22935(18) 0.5717(5) 0.4563(3) 0.056(2) Uani 1 1 d . . .
O3 O -0.04643(16) 0.8526(5) 0.4268(3) 0.0317(17) Uani 1 1 d . . .
O4 O 0.08847(15) 0.9954(4) 0.3868(3) 0.0307(16) Uani 1 1 d . . .
O5 O 0.29274(19) 1.1430(5) 0.3592(3) 0.057(2) Uani 1 1 d . . .
O6 O 0.28678(18) 1.3255(5) 0.3609(3) 0.056(2) Uani 1 1 d . . .

loop_
_atom_site_aniso_label
_atom_site_aniso_U_11
_atom_site_aniso_U_22
_atom_site_aniso_U_33
_atom_site_aniso_U_23
_atom_site_aniso_U_13
_atom_site_aniso_U_12
C37 0.032(7) 0.029(6) 0.014(5) -0.004(5) 0.002(5) 0.002(6)
C38 0.017(6) 0.034(6) 0.026(6) 0.009(5) 0.004(5) 0.014(5)
C39 0.019(5) 0.024(5) 0.024(5) 0.003(5) -0.002(5) -0.006(4)
N6 0.033(7) 0.036(6) 0.052(5) 0.013(5) 0.009(5) -0.008(5)
N7 0.021(5) 0.019(5) 0.043(5) 0.008(4) -0.007(4) -0.003(4)
N8 0.027(7) 0.023(7) 0.026(6) 0.000 0.002(6) 0.000
O7 0.033(5) 0.040(4) 0.084(5) 0.006(4) -0.010(4) 0.008(4)
O8 0.046(5) 0.032(4) 0.058(4) 0.005(4) -0.007(4) -0.010(4)
O9 0.035(4) 0.022(4) 0.042(4) -0.001(3) -0.006(3) -0.006(3)
C1 0.021(6) 0.031(7) 0.042(6) 0.004(5) -0.012(6) -0.012(6)
C2 0.025(6) 0.041(7) 0.025(5) 0.002(5) 0.007(5) 0.001(6)
C3 0.029(7) 0.034(6) 0.030(6) 0.011(5) 0.006(5) 0.002(5)
C4 0.023(7) 0.028(7) 0.026(6) 0.015(5) -0.002(5) -0.001(6)
C5 0.037(7) 0.015(6) 0.043(6) 0.008(5) 0.000(5) 0.003(6)
C6 0.044(7) 0.031(6) 0.044(6) -0.003(5) -0.005(6) -0.009(6)
C7 0.034(8) 0.045(7) 0.011(5) -0.008(5) 0.001(5) 0.002(6)
C8 0.022(6) 0.022(6) 0.040(7) -0.006(5) 0.004(5) -0.004(6)
C9 0.036(7) 0.024(6) 0.008(5) -0.012(5) -0.004(5) -0.004(6)
C10 0.027(6) 0.015(5) 0.018(5) -0.001(5) 0.007(5) -0.004(5)
C11 0.019(6) 0.016(5) 0.028(5) 0.000(5) 0.007(5) -0.003(5)
C12 0.026(7) 0.026(6) 0.013(5) -0.004(5) 0.004(5) -0.002(6)
C13 0.022(6) 0.056(7) 0.020(5) 0.005(5) -0.006(5) -0.019(6)
C14 0.017(6) 0.042(7) 0.038(6) -0.005(5) -0.004(5) 0.008(6)
C15 0.023(7) 0.052(7) 0.034(6) -0.005(6) -0.009(5) 0.000(6)
C16 0.011(6) 0.055(7) 0.040(6) 0.002(6) -0.001(5) -0.015(6)
C17 0.050(7) 0.038(6) 0.024(5) -0.002(5) 0.012(6) -0.016(7)
C18 0.013(6) 0.025(6) 0.060(7) 0.005(5) 0.001(5) 0.000(5)
C19 0.019(6) 0.023(6) 0.028(6) 0.006(6) 0.009(5) -0.002(5)
C20 0.040(7) 0.037(7) 0.025(6) -0.005(5) 0.001(5) 0.002(5)
C21 0.049(7) 0.026(6) 0.047(7) -0.001(6) -0.018(5) -0.023(5)
C22 0.036(7) 0.027(6) 0.058(7) 0.006(7) 0.003(6) -0.014(5)
C23 0.041(7) 0.036(6) 0.020(6) 0.008(5) -0.001(5) 0.003(6)
C24 0.044(7) 0.010(5) 0.028(6) 0.004(5) 0.000(5) -0.008(5)
C25 0.016(6) 0.025(6) 0.030(6) -0.003(5) 0.009(5) -0.005(5)
C26 0.026(6) 0.040(7) 0.031(6) -0.001(6) 0.007(5) -0.008(5)
C27 0.043(7) 0.031(6) 0.030(6) 0.006(5) -0.003(6) -0.010(6)
C28 0.029(7) 0.031(6) 0.052(7) -0.007(6) 0.002(6) -0.006(5)
C29 0.039(7) 0.037(6) 0.040(6) -0.003(6) 0.020(6) -0.001(6)
C30 0.030(7) 0.017(6) 0.041(6) -0.001(5) -0.003(5) -0.002(5)
C31 0.049(7) 0.014(6) 0.033(6) -0.001(5) -0.014(6) 0.003(6)
C32 0.025(7) 0.031(7) 0.035(6) -0.002(5) 0.002(5) -0.003(5)
C33 0.019(6) 0.032(7) 0.032(6) 0.006(5) -0.003(5) -0.017(6)
C34 0.015(6) 0.023(6) 0.051(6) -0.006(5) -0.008(5) -0.004(5)
C35 0.015(6) 0.027(6) 0.038(5) -0.002(5) 0.002(5) -0.007(5)
C36 0.022(6) 0.037(7) 0.018(5) -0.001(5) -0.009(5) -0.017(6)
C40 0.017(6) 0.023(6) 0.029(6) -0.013(5) -0.006(5) 0.013(5)
C41 0.032(6) 0.027(6) 0.031(6) -0.003(5) 0.002(5) 0.009(5)
C42 0.029(6) 0.032(6) 0.056(7) -0.017(6) 0.006(5) 0.006(6)
C43 0.025(7) 0.023(6) 0.063(7) -0.001(6) -0.004(6) 0.002(5)
C44 0.024(6) 0.023(6) 0.044(6) 0.002(5) -0.005(5) 0.004(5)
C45 0.022(6) 0.041(6) 0.032(6) 0.006(6) -0.002(5) -0.006(5)
N1 0.037(6) 0.043(6) 0.035(5) -0.011(5) -0.007(5) -0.004(6)
N2 0.034(5) 0.021(5) 0.035(5) 0.000(4) 0.006(5) 0.004(4)
N3 0.033(5) 0.021(5) 0.016(4) -0.002(4) 0.003(4) 0.002(4)
N4 0.036(6) 0.017(5) 0.032(4) -0.006(4) -0.003(4) -0.004(4)
N5 0.034(7) 0.057(7) 0.023(5) 0.000(6) 0.004(4) -0.008(6)
O1 0.023(4) 0.049(5) 0.082(5) 0.001(4) 0.006(4) -0.001(4)
O2 0.057(5) 0.021(4) 0.091(5) 0.000(4) 0.007(4) -0.008(4)
O3 0.026(4) 0.030(4) 0.039(4) -0.004(3) 0.004(3) 0.001(3)
O4 0.030(4) 0.018(4) 0.044(4) -0.004(3) -0.004(3) 0.003(3)
O5 0.040(5) 0.066(5) 0.067(5) -0.008(4) 0.000(4) 0.016(4)
O6 0.042(5) 0.061(5) 0.064(5) 0.008(4) 0.000(4) -0.012(4)

loop_
_atom_type_symbol
_atom_type_description
_atom_type_scat_dispersion_real
_atom_type_scat_dispersion_imag
_atom_type_scat_source
C C 0.0033 0.0016 'International Tables Vol C Tables 4.2.6.8 and 6.1.1.4'
H H 0.0000 0.0000 'International Tables Vol C Tables 4.2.6.8 and 6.1.1.4'
N N 0.0061 0.0033 'International Tables Vol C Tables 4.2.6.8 and 6.1.1.4'
O O 0.0106 0.0060 'International Tables Vol C Tables 4.2.6.8 and 6.1.1.4'

loop_
_geom_angle_atom_site_label_1
_geom_angle_atom_site_label_2
_geom_angle_atom_site_label_3
_geom_angle
_geom_angle_site_symmetry_1
_geom_angle_site_symmetry_3
O9 C37 N7 124.2(9) . .
O9 C37 C38 121.7(9) . .
N7 C37 C38 114.0(8) . .
N8 C38 C39 108.9(8) . .
N8 C38 C37 114.4(8) . .
C39 C38 C37 136.6(7) . .
C38 C39 C39 106.6(4) . 3_655
C38 C39 C40 126.8(7) . .
C39 C39 C40 126.7(4) 3_655 .
O8 N6 O7 123.5(8) . .
O8 N6 C33 119.3(8) . .
O7 N6 C33 117.2(8) . .
C37 N7 C36 130.2(8) . .
C38 N8 C38 109.0(10) 3_655 .
C2 C1 C6 121.9(9) . .
C2 C1 N1 120.0(9) . .
C6 C1 N1 118.1(9) . .
C1 C2 C3 118.9(8) . .
C2 C3 C4 119.3(8) . .
C5 C4 C3 121.9(8) . .
C5 C4 N2 121.4(8) . .
C3 C4 N2 116.6(8) . .
C6 C5 C4 117.9(8) . .
C5 C6 C1 120.0(8) . .
O3 C7 N2 123.7(9) . .
O3 C7 C8 119.5(9) . .
N2 C7 C8 116.9(9) . .
N3 C8 C9 108.1(8) . .
N3 C8 C7 113.8(8) . .
C9 C8 C7 138.0(9) . .
C8 C9 C10 106.6(8) . .
C8 C9 C25 126.6(9) . .
C10 C9 C25 126.7(7) . .
C11 C10 C9 107.5(7) . .
C11 C10 C19 124.8(8) . .
C9 C10 C19 127.6(7) . .
N3 C11 C10 107.6(7) . .
N3 C11 C12 114.6(8) . .
C10 C11 C12 137.8(9) . .
O4 C12 N4 124.1(8) . .
O4 C12 C11 120.7(8) . .
N4 C12 C11 115.2(8) . .
C14 C13 C18 120.3(9) . .
C14 C13 N4 123.6(9) . .
C18 C13 N4 116.1(9) . .
C15 C14 C13 120.0(9) . .
C16 C15 C14 119.1(9) . .
C15 C16 C17 122.1(8) . .
C15 C16 N5 118.6(9) . .
C17 C16 N5 119.3(9) . .
C18 C17 C16 118.4(9) . .
C17 C18 C13 120.0(8) . .
C24 C19 C20 119.9(7) . .
C24 C19 C10 119.9(8) . .
C20 C19 C10 120.1(8) . .
C21 C20 C19 120.2(8) . .
C22 C21 C20 119.9(8) . .
C23 C22 C21 120.3(8) . .
C22 C23 C24 120.1(8) . .
C19 C24 C23 119.7(8) . .
C30 C25 C26 118.1(8) . .
C30 C25 C9 120.4(8) . .
C26 C25 C9 121.4(8) . .
C27 C26 C25 119.9(8) . .
C28 C27 C26 121.8(8) . .
C27 C28 C29 119.0(8) . .
C28 C29 C30 118.9(8) . .
C25 C30 C29 122.2(8) . .
C32 C31 C36 120.3(8) . .
C31 C32 C33 118.5(9) . .
C32 C33 C34 122.7(8) . .
C32 C33 N6 118.7(9) . .
C34 C33 N6 118.5(8) . .
C35 C34 C33 117.8(8) . .
C34 C35 C36 120.0(8) . .
C31 C36 C35 120.5(8) . .
C31 C36 N7 117.2(8) . .
C35 C36 N7 122.3(9) . .
C41 C40 C45 118.4(8) . .
C41 C40 C39 120.7(8) . .
C45 C40 C39 120.9(8) . .
C42 C41 C40 121.3(8) . .
C41 C42 C43 119.6(8) . .
C44 C43 C42 118.5(8) . .
C45 C44 C43 122.3(8) . .
C44 C45 C40 119.7(8) . .
O2 N1 O1 123.4(9) . .
O2 N1 C1 119.0(8) . .
O1 N1 C1 117.5(8) . .
C7 N2 C4 127.7(8) . .
C8 N3 C11 110.1(7) . .
C12 N4 C13 127.8(8) . .
O6 N5 O5 124.1(9) . .
O6 N5 C16 118.9(9) . .
O5 N5 C16 117.1(9) . .

loop_
_geom_bond_atom_site_label_1
_geom_bond_atom_site_label_2
_geom_bond_distance
_geom_bond_site_symmetry_2
C37 O9 1.217(8) .
C37 N7 1.368(9) .
C37 C38 1.489(10) .
C38 N8 1.364(8) .
C38 C39 1.402(9) .
C39 C39 1.420(13) 3_655
C39 C40 1.464(9) .
N6 O8 1.222(7) .
N6 O7 1.244(8) .
N6 C33 1.468(9) .
N7 C36 1.400(8) .
N8 C38 1.364(8) 3_655
C1 C2 1.365(9) .
C1 C6 1.389(9) .
C1 N1 1.468(10) .
C2 C3 1.385(9) .
C3 C4 1.391(9) .
C4 C5 1.386(9) .
C4 N2 1.415(9) .
C5 C6 1.382(9) .
C7 O3 1.218(9) .
C7 N2 1.364(9) .
C7 C8 1.478(10) .
C8 N3 1.352(8) .
C8 C9 1.383(9) .
C9 C10 1.414(9) .
C9 C25 1.483(10) .
C10 C11 1.376(9) .
C10 C19 1.496(9) .
C11 N3 1.362(8) .
C11 C12 1.490(10) .
C12 O4 1.210(8) .
C12 N4 1.380(9) .
C13 C14 1.378(10) .
C13 C18 1.400(10) .
C13 N4 1.401(9) .
C14 C15 1.374(9) .
C15 C16 1.371(10) .
C16 C17 1.390(10) .
C16 N5 1.476(10) .
C17 C18 1.368(9) .
C19 C24 1.370(9) .
C19 C20 1.388(9) .
C20 C21 1.378(9) .
C21 C22 1.376(10) .
C22 C23 1.371(9) .
C23 C24 1.395(9) .
C25 C30 1.366(9) .
C25 C26 1.401(9) .
C26 C27 1.384(9) .
C27 C28 1.371(9) .
C28 C29 1.391(9) .
C29 C30 1.405(9) .
C31 C32 1.368(9) .
C31 C36 1.382(10) .
C32 C33 1.376(9) .
C33 C34 1.392(10) .
C34 C35 1.375(9) .
C35 C36 1.391(10) .
C40 C41 1.392(9) .
C40 C45 1.399(9) .
C41 C42 1.384(9) .
C42 C43 1.404(9) .
C43 C44 1.372(9) .
C44 C45 1.374(9) .
N1 O2 1.228(8) .
N1 O1 1.237(7) .
N5 O6 1.234(8) .
N5 O5 1.234(8) .
